data_7118250
loop_
_publ_author_name
'Zhu, Xu'
'Chiba, Shunsuke'

_publ_section_title
;
 Construction of 1-pyrroline skeletons by Lewis acid-mediated conjugate
 addition of vinyl azides.
;
_journal_issue 12
_journal_name_full 'Chemical communications (Cambridge, England)'
_journal_page_first 2473
_journal_page_last 2476
_journal_paper_doi 10.1039/c5cc10299e
_journal_volume 52
_journal_year 2016
_chemical_formula_sum 'C25 H20 N3 O'
_chemical_formula_weight 378.44
_space_group_crystal_system monoclinic
_space_group_IT_number 14
_space_group_name_Hall '-P 2ybc'
_space_group_name_H-M_alt 'P 1 21/c 1'
_symmetry_space_group_name_Hall '-P 2ybc'
_symmetry_space_group_name_H-M 'P 1 21/c 1'
_atom_sites_solution_hydrogens geom
_audit_update_record
;
2015-12-15 deposited with the CCDC.
2016-01-04 downloaded from the CCDC.
;
_cell_angle_alpha 90
_cell_angle_beta 96.996(8)
_cell_angle_gamma 90
_cell_formula_units_Z 4
_cell_length_a 18.817(3)
_cell_length_b 10.5300(12)
_cell_length_c 9.5207(15)
_cell_measurement_reflns_used 4362
_cell_measurement_temperature 103.(2)
_cell_measurement_theta_max 24.8197
_cell_measurement_theta_min 2.1809
_cell_volume 1872.4(5)
_computing_cell_refinement 'SAINT V8.34A (Bruker AXS Inc., 2013)'
_computing_data_collection 'APEX2 (Bruker AXS Inc., 2014)'
_computing_data_reduction 'SAINT V8.34A (Bruker AXS Inc., 2013)'
_computing_molecular_graphics 'XP (Bruker AXS Inc., 2014)'
_computing_publication_material 'APEX2 (Bruker AXS Inc., 2014)'
_computing_structure_refinement 'SHELXL-2014/6 (Sheldrick, 2014)'
_computing_structure_solution 'SHELXT (Bruker AXS Inc., 2014)'
_diffrn_ambient_temperature 103.(2)
_diffrn_detector_area_resol_mean 8.3333
_diffrn_measured_fraction_theta_full 0.992
_diffrn_measured_fraction_theta_max 0.992
_diffrn_measurement_device_type 'CCD area detector'
_diffrn_measurement_method 'phi and omega scans'
_diffrn_radiation_monochromator graphite
_diffrn_radiation_type MoK\a
_diffrn_radiation_wavelength 0.71073
_diffrn_reflns_av_R_equivalents 0.2035
_diffrn_reflns_av_unetI/netI 0.1580
_diffrn_reflns_limit_h_max 23
_diffrn_reflns_limit_h_min -23
_diffrn_reflns_limit_k_max 13
_diffrn_reflns_limit_k_min -13
_diffrn_reflns_limit_l_max 11
_diffrn_reflns_limit_l_min -11
_diffrn_reflns_number 31819
_diffrn_reflns_theta_full 26.81
_diffrn_reflns_theta_max 26.81
_diffrn_reflns_theta_min 2.18
_diffrn_source 'fine-focus sealed tube'
_exptl_absorpt_coefficient_mu 0.084
_exptl_absorpt_correction_T_max 1.00
_exptl_absorpt_correction_T_min 0.80
_exptl_absorpt_correction_type multi-scan
_exptl_absorpt_process_details 'SADABS V2014/4 (Bruker AXS Inc.)'
_exptl_crystal_colour colourless
_exptl_crystal_density_diffrn 1.342
_exptl_crystal_density_method 'not measured'
_exptl_crystal_description plate
_exptl_crystal_F_000 796
_exptl_crystal_size_max 0.340
_exptl_crystal_size_mid 0.280
_exptl_crystal_size_min 0.020
_refine_diff_density_max 0.368
_refine_diff_density_min -0.359
_refine_ls_extinction_coef 0.025(4)
_refine_ls_extinction_method SHELXL
_refine_ls_goodness_of_fit_ref 1.039
_refine_ls_hydrogen_treatment constr
_refine_ls_matrix_type full
_refine_ls_number_parameters 356
_refine_ls_number_reflns 3967
_refine_ls_number_restraints 694
_refine_ls_restrained_S_all 0.959
_refine_ls_R_factor_all 0.1677
_refine_ls_R_factor_gt 0.0749
_refine_ls_shift/su_max 0.000
_refine_ls_shift/su_mean 0.000
_refine_ls_structure_factor_coef Fsqd
_refine_ls_weighting_details 'w=1/[\s^2^(Fo^2^)+(0.1109P)^2^] where P=(Fo^2^+2Fc^2^)/3'
_refine_ls_weighting_scheme calc
_refine_ls_wR_factor_gt 0.2004
_refine_ls_wR_factor_ref 0.2439
_reflns_number_gt 1957
_reflns_number_total 3967
_reflns_threshold_expression 'I > 2\s(I)'
_cod_data_source_file c5cc10299e2.cif
_cod_data_source_block I
_cod_depositor_comments 'Adding full bibliography for 7118247--7118254.cif.'
_cod_original_cell_volume 1872.4(4)
_cod_database_code 7118250

loop_
_space_group_symop_operation_xyz
'x, y, z'
'-x, y+1/2, -z+1/2'
'-x, -y, -z'
'x, -y-1/2, z-1/2'

loop_
_atom_site_type_symbol
_atom_site_label
_atom_site_fract_x
_atom_site_fract_y
_atom_site_fract_z
_atom_site_U_iso_or_equiv
_atom_site_adp_type
_atom_site_calc_flag
_atom_site_refinement_flags_adp
_atom_site_refinement_flags_occupancy
_atom_site_refinement_flags_posn
_atom_site_occupancy
_atom_site_disorder_assembly
_atom_site_disorder_group
C C1 0.3994(2) 1.4197(3) 0.3438(4) 0.0268(10) Uani d . . . 1.0 . .
H H1 0.3684 1.4463 0.4098 0.032 Uiso calc U . R 1.0 . .
C C2 0.4570(2) 1.4944(4) 0.3202(4) 0.0281(10) Uani d . . . 1.0 . .
H H2 0.4656 1.5713 0.3717 0.034 Uiso calc U . R 1.0 . .
C C3 0.5020(2) 1.4597(4) 0.2237(5) 0.0303(10) Uani d . . . 1.0 . .
H H3 0.5414 1.5122 0.2082 0.036 Uiso calc U . R 1.0 . .
C C4 0.4892(2) 1.3467(4) 0.1488(5) 0.0305(10) Uani d . . . 1.0 . .
H H4 0.5199 1.322 0.0814 0.037 Uiso calc U . R 1.0 . .
C C5 0.43188(19) 1.2703(3) 0.1723(5) 0.0255(10) Uani d . . . 1.0 . .
H H5 0.4234 1.1934 0.1208 0.031 Uiso calc U . R 1.0 . .
C C6 0.38643(19) 1.3057(3) 0.2714(4) 0.0232(9) Uani d . . . 1.0 . .
C C7 0.32780(19) 1.2221(3) 0.3021(4) 0.0224(9) Uani d . . . 1.0 . .
C C8 0.2755(2) 1.2599(3) 0.4015(5) 0.0272(10) Uani d . . . 1.0 . .
H H8A 0.2515 1.341 0.3723 0.033 Uiso calc U . R 1.0 . .
H H8B 0.2993 1.2681 0.4997 0.033 Uiso calc U . R 1.0 . .
C C9 0.2223(2) 1.1492(3) 0.3878(4) 0.0257(9) Uani d . . . 1.0 . .
H H9 0.1784 1.1764 0.3254 0.031 Uiso calc U . R 1.0 . .
C C10 0.2015(2) 1.1072(4) 0.5219(5) 0.0296(10) Uani d . . . 1.0 . .
C C11 0.26170(18) 1.0435(3) 0.3079(4) 0.0227(9) Uani d . . . 1.0 . .
C C12 0.2089(2) 0.9835(4) 0.1926(4) 0.0265(10) Uani d . . . 1.0 . .
C C13 0.2519(2) 0.8233(3) 0.3406(4) 0.0264(9) Uani d . . . 1.0 . .
C C14 0.28870(18) 0.9294(3) 0.3950(4) 0.0210(9) Uani d . . . 1.0 . .
C C15 0.34104(19) 0.9188(3) 0.5081(4) 0.0244(9) Uani d . . . 1.0 . .
H H15 0.3668 0.9915 0.545 0.029 Uiso calc U . R 1.0 . .
C C16 0.3558(2) 0.7994(3) 0.5678(4) 0.0262(10) Uani d . . . 1.0 . .
H H16 0.3913 0.7903 0.6471 0.031 Uiso calc U . R 1.0 . .
C C17 0.3187(2) 0.6941(4) 0.5116(5) 0.0305(10) Uani d . . . 1.0 . .
H H17 0.3296 0.6132 0.5529 0.037 Uiso calc U . R 1.0 . .
C C18 0.2660(2) 0.7030(4) 0.3965(5) 0.0343(11) Uani d . . . 1.0 . .
H H18 0.2409 0.6303 0.3579 0.041 Uiso calc U . R 1.0 . .
C C19 0.1433(6) 0.7727(12) 0.1668(13) 0.025(2) Uani d U P D 0.487(3) A 1
H H19A 0.1642 0.6897 0.1452 0.03 Uiso calc U P R 0.487(3) A 1
H H19B 0.1209 0.8087 0.076 0.03 Uiso calc U P R 0.487(3) A 1
C C20 0.0847(3) 0.7481(6) 0.2580(6) 0.0223(18) Uani d U P DG 0.487(3) A 1
C C21 0.0545(3) 0.8498(4) 0.3225(7) 0.0251(19) Uani d U P DG 0.487(3) A 1
H H21 0.072 0.9334 0.3116 0.03 Uiso calc U P R 0.487(3) A 1
C C22 -0.0014(3) 0.8292(5) 0.4028(7) 0.0300(19) Uani d U P DG 0.487(3) A 1
H H22 -0.022 0.8987 0.4468 0.036 Uiso calc U P R 0.487(3) A 1
C C23 -0.0270(3) 0.7069(5) 0.4187(6) 0.0322(18) Uani d U P DG 0.487(3) A 1
H H23 -0.0652 0.6928 0.4736 0.039 Uiso calc U P R 0.487(3) A 1
C C24 0.0032(3) 0.6052(4) 0.3542(7) 0.033(2) Uani d U P DG 0.487(3) A 1
H H24 -0.0143 0.5216 0.3651 0.04 Uiso calc U P R 0.487(3) A 1
C C25 0.0591(3) 0.6258(5) 0.2739(7) 0.0263(19) Uani d U P DG 0.487(3) A 1
H H25 0.0797 0.5563 0.2299 0.032 Uiso calc U P R 0.487(3) A 1
C C19A 0.1566(12) 0.775(4) 0.130(3) 0.023(3) Uani d U P D 0.262(3) A 2
H H19C 0.18 0.6914 0.1204 0.027 Uiso calc U P R 0.262(3) A 2
H H19D 0.1455 0.813 0.0355 0.027 Uiso calc U P R 0.262(3) A 2
C C20A 0.0897(5) 0.7584(11) 0.1989(12) 0.021(2) Uani d U P DG 0.262(3) A 2
C C21A 0.0356(5) 0.8486(9) 0.1753(11) 0.028(3) Uani d U P DG 0.262(3) A 2
H H21A 0.0422 0.9215 0.1194 0.033 Uiso calc U P R 0.262(3) A 2
C C22A -0.0280(5) 0.8323(9) 0.2333(12) 0.032(3) Uani d U P DG 0.262(3) A 2
H H22A -0.065 0.894 0.2172 0.038 Uiso calc U P R 0.262(3) A 2
C C23A -0.0377(5) 0.7257(11) 0.3150(13) 0.034(3) Uani d U P DG 0.262(3) A 2
H H23A -0.0812 0.7146 0.3546 0.041 Uiso calc U P R 0.262(3) A 2
C C24A 0.0163(6) 0.6354(10) 0.3386(14) 0.032(3) Uani d U P DG 0.262(3) A 2
H H24A 0.0097 0.5626 0.3944 0.039 Uiso calc U P R 0.262(3) A 2
C C25A 0.0800(5) 0.6518(10) 0.2805(14) 0.026(3) Uani d U P DG 0.262(3) A 2
H H25A 0.1169 0.5901 0.2967 0.032 Uiso calc U P R 0.262(3) A 2
C C19B 0.1584(15) 0.770(4) 0.134(4) 0.022(4) Uani d U P D 0.251(3) A 3
H H19E 0.1838 0.6876 0.1286 0.027 Uiso calc U P R 0.251(3) A 3
H H19F 0.1484 0.8042 0.0366 0.027 Uiso calc U P R 0.251(3) A 3
C C20B 0.0896(5) 0.7493(11) 0.1945(12) 0.022(3) Uani d U P DG 0.251(3) A 3
C C21B 0.0746(6) 0.8208(11) 0.3100(13) 0.021(3) Uani d U P DG 0.251(3) A 3
H H21B 0.1084 0.8811 0.3514 0.025 Uiso calc U P R 0.251(3) A 3
C C22B 0.0101(6) 0.8040(11) 0.3649(12) 0.027(3) Uani d U P DG 0.251(3) A 3
H H22B -0.0002 0.8529 0.4439 0.033 Uiso calc U P R 0.251(3) A 3
C C23B -0.0393(5) 0.7157(11) 0.3044(13) 0.032(3) Uani d U P DG 0.251(3) A 3
H H23B -0.0834 0.7042 0.3419 0.038 Uiso calc U P R 0.251(3) A 3
C C24B -0.0243(5) 0.6442(9) 0.1889(12) 0.027(3) Uani d U P DG 0.251(3) A 3
H H24B -0.0581 0.5838 0.1475 0.032 Uiso calc U P R 0.251(3) A 3
C C25B 0.0402(5) 0.6610(10) 0.1339(10) 0.024(3) Uani d U P DG 0.251(3) A 3
H H25B 0.0505 0.6121 0.055 0.029 Uiso calc U P R 0.251(3) A 3
N N1 0.32004(15) 1.1103(3) 0.2494(3) 0.0231(8) Uani d . . . 1.0 . .
N N2 0.20304(16) 0.8576(3) 0.2224(4) 0.0278(8) Uani d U . D 1.0 . .
N N3 0.18719(19) 1.0737(3) 0.6290(5) 0.0414(10) Uani d . . . 1.0 . .
O O1 0.17631(14) 1.0400(2) 0.0917(3) 0.0321(7) Uani d . . . 1.0 . .

loop_
_atom_site_aniso_label
_atom_site_aniso_U_11
_atom_site_aniso_U_22
_atom_site_aniso_U_33
_atom_site_aniso_U_12
_atom_site_aniso_U_13
_atom_site_aniso_U_23
C1 0.029(2) 0.025(2) 0.026(2) -0.0028(17) 0.0026(18) 0.0016(18)
C2 0.034(2) 0.028(2) 0.022(2) -0.0052(18) -0.0011(18) 0.0032(17)
C3 0.023(2) 0.027(2) 0.040(3) -0.0025(18) 0.0024(19) 0.011(2)
C4 0.022(2) 0.027(2) 0.043(3) 0.0027(17) 0.0067(19) 0.008(2)
C5 0.025(2) 0.020(2) 0.032(3) 0.0033(16) 0.0044(18) 0.0022(17)
C6 0.0207(19) 0.022(2) 0.028(2) 0.0018(16) 0.0062(17) 0.0067(17)
C7 0.022(2) 0.017(2) 0.028(2) 0.0032(15) 0.0035(17) 0.0027(17)
C8 0.030(2) 0.020(2) 0.033(3) 0.0008(17) 0.0099(19) 0.0012(17)
C9 0.0224(19) 0.023(2) 0.033(3) 0.0025(16) 0.0070(18) 0.0017(18)
C10 0.027(2) 0.023(2) 0.041(3) -0.0012(17) 0.013(2) -0.0025(19)
C11 0.0228(19) 0.020(2) 0.026(2) -0.0001(16) 0.0061(17) -0.0012(16)
C12 0.025(2) 0.027(2) 0.027(3) 0.0053(17) 0.0023(18) 0.0015(18)
C13 0.030(2) 0.020(2) 0.027(2) 0.0010(17) -0.0032(18) -0.0034(17)
C14 0.0212(18) 0.0185(19) 0.024(2) 0.0014(15) 0.0038(16) -0.0012(16)
C15 0.024(2) 0.022(2) 0.028(2) -0.0013(16) 0.0029(18) -0.0050(17)
C16 0.025(2) 0.028(2) 0.026(2) 0.0007(17) 0.0022(18) -0.0040(18)
C17 0.037(2) 0.022(2) 0.032(3) 0.0050(18) 0.000(2) 0.0014(18)
C18 0.040(2) 0.020(2) 0.040(3) -0.0010(18) -0.006(2) -0.0019(18)
C19 0.029(4) 0.024(4) 0.022(5) -0.002(4) -0.001(3) -0.006(4)
C20 0.020(3) 0.027(3) 0.019(4) -0.004(3) -0.005(3) -0.004(3)
C21 0.023(4) 0.027(4) 0.025(4) -0.003(3) -0.002(3) -0.003(3)
C22 0.023(4) 0.034(4) 0.033(4) 0.000(3) 0.002(3) -0.002(3)
C23 0.023(4) 0.041(4) 0.031(4) -0.004(3) -0.002(3) 0.000(3)
C24 0.034(4) 0.035(4) 0.030(4) -0.011(3) 0.003(3) -0.004(3)
C25 0.028(4) 0.026(3) 0.023(4) -0.006(3) -0.002(3) -0.007(3)
C19A 0.024(5) 0.025(6) 0.019(6) -0.003(5) 0.000(4) -0.009(5)
C20A 0.024(4) 0.020(4) 0.019(5) -0.006(3) -0.002(4) -0.013(4)
C21A 0.027(4) 0.024(5) 0.032(6) -0.006(4) 0.000(4) -0.013(4)
C22A 0.027(5) 0.033(5) 0.034(6) -0.007(4) -0.001(4) -0.017(4)
C23A 0.027(5) 0.036(5) 0.038(6) -0.008(4) -0.001(5) -0.009(5)
C24A 0.029(5) 0.034(5) 0.033(6) -0.012(4) -0.001(4) -0.010(5)
C25A 0.023(5) 0.027(5) 0.026(5) -0.009(4) -0.006(4) -0.010(4)
C19B 0.023(5) 0.024(6) 0.019(6) -0.003(5) 0.000(4) -0.005(5)
C20B 0.023(4) 0.020(5) 0.022(5) -0.002(4) -0.002(4) -0.001(4)
C21B 0.020(5) 0.017(5) 0.024(5) 0.000(4) -0.004(4) 0.005(4)
C22B 0.025(5) 0.028(5) 0.028(5) -0.001(4) 0.000(4) 0.000(4)
C23B 0.026(5) 0.032(5) 0.035(5) -0.005(4) 0.000(4) -0.004(5)
C24B 0.025(5) 0.022(5) 0.032(5) -0.003(4) -0.002(4) 0.001(4)
C25B 0.023(4) 0.021(5) 0.027(5) 0.000(4) -0.003(4) 0.004(4)
N1 0.0200(16) 0.0211(17) 0.028(2) 0.0012(13) 0.0034(14) 0.0030(14)
N2 0.0284(17) 0.0201(17) 0.032(2) -0.0031(13) -0.0081(15) 0.0018(14)
N3 0.047(2) 0.034(2) 0.048(3) 0.0008(17) 0.024(2) -0.0003(19)
O1 0.0307(15) 0.0314(15) 0.0328(18) 0.0022(12) -0.0021(14) 0.0076(13)

loop_
_atom_type_symbol
_atom_type_description
_atom_type_scat_dispersion_real
_atom_type_scat_dispersion_imag
_atom_type_scat_source
C C 0.0033 0.0016 'International Tables Vol C Tables 4.2.6.8 and 6.1.1.4'
H H 0.0000 0.0000 'International Tables Vol C Tables 4.2.6.8 and 6.1.1.4'
N N 0.0061 0.0033 'International Tables Vol C Tables 4.2.6.8 and 6.1.1.4'
O O 0.0106 0.0060 'International Tables Vol C Tables 4.2.6.8 and 6.1.1.4'

loop_
_geom_angle_atom_site_label_1
_geom_angle_atom_site_label_2
_geom_angle_atom_site_label_3
_geom_angle
C2 C1 C6 120.4(4)
C3 C2 C1 121.2(4)
C2 C3 C4 119.2(4)
C5 C4 C3 120.2(4)
C4 C5 C6 120.4(4)
C1 C6 C5 118.6(4)
C1 C6 C7 120.6(4)
C5 C6 C7 120.7(3)
N1 C7 C6 121.7(4)
N1 C7 C8 116.0(3)
C6 C7 C8 122.2(3)
C7 C8 C9 102.5(3)
C10 C9 C8 113.6(3)
C10 C9 C11 113.7(3)
C8 C9 C11 103.7(3)
N3 C10 C9 178.0(5)
N1 C11 C14 111.8(3)
N1 C11 C12 112.1(3)
C14 C11 C12 102.2(3)
N1 C11 C9 105.1(3)
C14 C11 C9 116.1(3)
C12 C11 C9 109.6(3)
O1 C12 N2 126.0(4)
O1 C12 C11 125.6(3)
N2 C12 C11 108.4(3)
C14 C13 C18 122.0(4)
C14 C13 N2 109.9(3)
C18 C13 N2 128.0(3)
C15 C14 C13 120.5(3)
C15 C14 C11 131.0(3)
C13 C14 C11 108.5(3)
C14 C15 C16 118.8(3)
C17 C16 C15 119.9(4)
C16 C17 C18 122.0(4)
C13 C18 C17 116.7(4)
N2 C19 C20 118.3(7)
C21 C20 C25 120.0
C21 C20 C19 119.3(6)
C25 C20 C19 120.7(5)
C20 C21 C22 120.0
C23 C22 C21 120.0
C22 C23 C24 120.0
C25 C24 C23 120.0
C24 C25 C20 120.0
N2 C19A C20A 106.4(11)
C21A C20A C25A 120.0
C21A C20A C19A 119.3(18)
C25A C20A C19A 120.6(18)
C22A C21A C20A 120.0
C21A C22A C23A 120.0
C22A C23A C24A 120.0
C25A C24A C23A 120.0
C24A C25A C20A 120.0
N2 C19B C20B 109.4(11)
C21B C20B C25B 120.0
C21B C20B C19B 119.8(8)
C25B C20B C19B 120.1(8)
C20B C21B C22B 120.0
C23B C22B C21B 120.0
C22B C23B C24B 120.0
C25B C24B C23B 120.0
C24B C25B C20B 120.0
C7 N1 C11 110.3(3)
C12 N2 C13 110.7(3)
C12 N2 C19B 124.(2)
C13 N2 C19B 125.(2)
C12 N2 C19A 121.(2)
C13 N2 C19A 128.(2)
C12 N2 C19 126.1(7)
C13 N2 C19 121.5(7)

loop_
_geom_bond_atom_site_label_1
_geom_bond_atom_site_label_2
_geom_bond_distance
C1 C2 1.379(5)
C1 C6 1.391(5)
C2 C3 1.373(6)
C3 C4 1.393(6)
C4 C5 1.386(5)
C5 C6 1.399(5)
C6 C7 1.469(5)
C7 N1 1.281(4)
C7 C8 1.501(5)
C8 C9 1.531(5)
C9 C10 1.450(6)
C9 C11 1.582(5)
C10 N3 1.142(5)
C11 N1 1.469(5)
C11 C14 1.512(5)
C11 C12 1.525(5)
C12 O1 1.229(4)
C12 N2 1.363(5)
C13 C14 1.382(5)
C13 C18 1.387(5)
C13 N2 1.411(5)
C14 C15 1.372(5)
C15 C16 1.394(5)
C16 C17 1.382(5)
C17 C18 1.388(6)
C19 N2 1.482(9)
C19 C20 1.508(9)
C20 C21 1.39
C20 C25 1.39
C21 C22 1.39
C22 C23 1.39
C23 C24 1.39
C24 C25 1.39
C19A N2 1.451(14)
C19A C20A 1.497(13)
C20A C21A 1.39
C20A C25A 1.39
C21A C22A 1.39
C22A C23A 1.39
C23A C24A 1.39
C24A C25A 1.39
C19B N2 1.451(13)
C19B C20B 1.496(13)
C20B C21B 1.39
C20B C25B 1.39
C21B C22B 1.39
C22B C23B 1.39
C23B C24B 1.39
C24B C25B 1.39
